data_7035682
loop_
_publ_author_name
'Zhao, Jie'
'Zhu, Guan-Hong'
'Xie, Li-Qiong'
'Wu, Ye-Si'
'Wu, Hai-Lun'
'Zhou, Ai-Ju'
'Wu, Zun-Yuan'
'Wang, Jing'
'Chen, Yan-Cong'
'Tong, Ming-Liang'

_publ_section_title
;
 Magnetic and luminescent properties of lanthanide coordination polymers
 with asymmetric biphenyl-3,2',5'-tricarboxylate.
;
_journal_issue 32
_journal_name_full 'Dalton transactions (Cambridge, England : 2003)'
_journal_page_first 14424
_journal_page_last 14435
_journal_paper_doi 10.1039/c5dt01894c
_journal_volume 44
_journal_year 2015
_chemical_formula_sum 'C27 H17 Eu N2 O7'
_chemical_formula_weight 633.39
_chemical_name_systematic
; 
 ? 
;
_space_group_IT_number 15
_symmetry_cell_setting monoclinic
_symmetry_space_group_name_Hall '-C 2yc'
_symmetry_space_group_name_H-M 'C 1 2/c 1'
_atom_sites_solution_hydrogens geom
_atom_sites_solution_primary direct
_atom_sites_solution_secondary difmap
_audit_creation_method SHELXL-97
_audit_update_record
;
2015-06-29 deposited with the CCDC.
2015-07-07 downloaded from the CCDC.
;
_cell_angle_alpha 90.00
_cell_angle_beta 107.415(2)
_cell_angle_gamma 90.00
_cell_formula_units_Z 8
_cell_length_a 26.5642(9)
_cell_length_b 7.9347(3)
_cell_length_c 23.0722(7)
_cell_measurement_reflns_used 4685
_cell_measurement_temperature 296(2)
_cell_measurement_theta_max 24.30
_cell_measurement_theta_min 2.69
_cell_volume 4640.2(3)
_computing_cell_refinement 'Bruker SMART'
_computing_data_collection 'Bruker SMART'
_computing_data_reduction 'Bruker SAINT'
_computing_molecular_graphics 'Bruker SHELXTL'
_computing_publication_material 'Bruker SHELXTL'
_computing_structure_refinement 'Bruker SHELXTL'
_computing_structure_solution 'Bruker SHELXTL'
_diffrn_ambient_temperature 296(2)
_diffrn_measured_fraction_theta_full 0.998
_diffrn_measured_fraction_theta_max 0.998
_diffrn_measurement_device_type 'CCD area detector'
_diffrn_measurement_method 'phi and omega scans'
_diffrn_radiation_monochromator graphite
_diffrn_radiation_source 'fine-focus sealed tube'
_diffrn_radiation_type MoK\a
_diffrn_radiation_wavelength 0.71073
_diffrn_reflns_av_R_equivalents 0.0439
_diffrn_reflns_av_sigmaI/netI 0.0406
_diffrn_reflns_limit_h_max 32
_diffrn_reflns_limit_h_min -32
_diffrn_reflns_limit_k_max 9
_diffrn_reflns_limit_k_min -9
_diffrn_reflns_limit_l_max 28
_diffrn_reflns_limit_l_min -28
_diffrn_reflns_number 17991
_diffrn_reflns_theta_full 26.00
_diffrn_reflns_theta_max 26.00
_diffrn_reflns_theta_min 1.61
_exptl_absorpt_coefficient_mu 2.756
_exptl_absorpt_correction_T_max 0.8096
_exptl_absorpt_correction_T_min 0.7514
_exptl_absorpt_correction_type multi-scan
_exptl_absorpt_process_details
;
'SADABS-2004/1 (Bruker,2004) was used for absorption correction.' 
'R(int) was 0.0556 before and 0.0365 after correction.' 
'The Ratio of minimum to maximum transmission is 0.8161.' 
'The \l/2 correction factor is 0.0015.'
;
_exptl_crystal_colour colorless
_exptl_crystal_density_diffrn 1.813
_exptl_crystal_density_method 'not measured'
_exptl_crystal_description block
_exptl_crystal_F_000 2496
_exptl_crystal_size_max 0.11
_exptl_crystal_size_mid 0.09
_exptl_crystal_size_min 0.08
_refine_diff_density_max 0.737
_refine_diff_density_min -0.405
_refine_diff_density_rms 0.103
_refine_ls_extinction_method none
_refine_ls_goodness_of_fit_ref 1.029
_refine_ls_hydrogen_treatment mixed
_refine_ls_matrix_type full
_refine_ls_number_parameters 334
_refine_ls_number_reflns 4554
_refine_ls_number_restraints 0
_refine_ls_restrained_S_all 1.029
_refine_ls_R_factor_all 0.0404
_refine_ls_R_factor_gt 0.0280
_refine_ls_shift/su_max 0.000
_refine_ls_shift/su_mean 0.000
_refine_ls_structure_factor_coef Fsqd
_refine_ls_weighting_details 'calc w=1/[\s^2^(Fo^2^)+(0.0241P)^2^+5.2322P] where P=(Fo^2^+2Fc^2^)/3'
_refine_ls_weighting_scheme calc
_refine_ls_wR_factor_gt 0.0562
_refine_ls_wR_factor_ref 0.0609
_reflns_number_gt 3697
_reflns_number_total 4554
_reflns_threshold_expression >2sigma(I)
_cod_data_source_file c5dt01894c2.cif
_cod_data_source_block eum
_cod_depositor_comments
;
The following automatic conversions were performed:

'_symmetry_cell_setting' value 'Monoclinic' changed to 'monoclinic'
according to
/usr/data/users/saulius/crontab/automatic-downloads/rss-feeds/RSC/lib/dictionaries/cif_core.dic
dictionary named 'cif_core.dic' version 2.4.2 from 2011-04-26.

Automatic conversion script
Id: cif_fix_values 3271 2015-04-21 07:52:19Z andrius 

 Adding full bibliography for 7035680--7035687.cif.
;
_cod_original_sg_symbol_H-M C2/c
_cod_database_code 7035682

loop_
_symmetry_equiv_pos_as_xyz
'x, y, z'
'-x, y, -z+1/2'
'x+1/2, y+1/2, z'
'-x+1/2, y+1/2, -z+1/2'
'-x, -y, -z'
'x, -y, z-1/2'
'-x+1/2, -y+1/2, -z'
'x+1/2, -y+1/2, z-1/2'

loop_
_atom_site_label
_atom_site_type_symbol
_atom_site_fract_x
_atom_site_fract_y
_atom_site_fract_z
_atom_site_U_iso_or_equiv
_atom_site_adp_type
_atom_site_occupancy
_atom_site_symmetry_multiplicity
_atom_site_calc_flag
_atom_site_refinement_flags
Eu1 Eu 0.180921(7) 0.13311(2) 0.014734(7) 0.02306(7) Uani 1 1 d .
O1 O 0.26177(11) -0.0147(4) 0.04723(12) 0.0401(7) Uani 1 1 d .
O2 O 0.33488(11) 0.1229(3) 0.04735(12) 0.0373(7) Uani 1 1 d .
O3 O 0.33014(11) -0.4855(3) 0.39569(11) 0.0339(7) Uani 1 1 d .
O4 O 0.31582(11) -0.7627(3) 0.39028(11) 0.0359(7) Uani 1 1 d .
O5 O 0.24019(11) -0.6793(3) 0.07649(11) 0.0381(7) Uani 1 1 d .
O6 O 0.31534(11) -0.5495(4) 0.08345(11) 0.0351(7) Uani 1 1 d .
O1W O 0.16042(11) -0.1691(3) -0.00454(11) 0.0376(7) Uani 1 1 d .
H1WA H 0.1698 -0.2214 0.0291 0.056 Uiso 1 1 d R
H1WB H 0.1831 -0.1977 -0.0216 0.056 Uiso 1 1 d R
N1 N 0.08190(12) 0.1209(4) -0.04747(14) 0.0344(8) Uani 1 1 d .
N2 N 0.11539(13) 0.3047(4) 0.05651(14) 0.0332(8) Uani 1 1 d .
C1 C 0.34123(15) -0.0865(5) 0.12136(16) 0.0299(9) Uani 1 1 d .
C2 C 0.39342(17) -0.0465(6) 0.15022(19) 0.0439(11) Uani 1 1 d .
H2A H 0.4092 0.0444 0.1371 0.053 Uiso 1 1 calc R
C3 C 0.42179(18) -0.1436(6) 0.1989(2) 0.0554(14) Uani 1 1 d .
H3A H 0.4567 -0.1164 0.2192 0.066 Uiso 1 1 calc R
C4 C 0.39854(16) -0.2803(6) 0.21733(18) 0.0431(11) Uani 1 1 d .
H4A H 0.4183 -0.3463 0.2494 0.052 Uiso 1 1 calc R
C5 C 0.34640(15) -0.3209(5) 0.18899(15) 0.0246(8) Uani 1 1 d .
C6 C 0.31830(15) -0.2231(5) 0.14168(16) 0.0271(9) Uani 1 1 d .
H6A H 0.2830 -0.2483 0.1226 0.033 Uiso 1 1 calc R
C7 C 0.32341(14) -0.4717(5) 0.21184(16) 0.0245(8) Uani 1 1 d .
C8 C 0.33121(14) -0.4833(5) 0.27434(15) 0.0258(8) Uani 1 1 d .
H8A H 0.3498 -0.3980 0.2994 0.031 Uiso 1 1 calc R
C9 C 0.31252(14) -0.6161(5) 0.30020(15) 0.0253(8) Uani 1 1 d .
C10 C 0.28477(16) -0.7445(5) 0.26292(16) 0.0345(10) Uani 1 1 d .
H10A H 0.2733 -0.8378 0.2799 0.041 Uiso 1 1 calc R
C11 C 0.27430(16) -0.7330(5) 0.20074(16) 0.0347(10) Uani 1 1 d .
H11A H 0.2542 -0.8163 0.1760 0.042 Uiso 1 1 calc R
C12 C 0.29331(14) -0.5988(5) 0.17439(15) 0.0260(8) Uani 1 1 d .
C13 C 0.31003(16) 0.0161(5) 0.06787(17) 0.0303(9) Uani 1 1 d .
C14 C 0.32001(13) -0.6238(5) 0.36717(15) 0.0247(8) Uani 1 1 d .
C15 C 0.28173(15) -0.6067(5) 0.10615(16) 0.0275(9) Uani 1 1 d .
C16 C 0.06553(18) 0.0411(6) -0.1004(2) 0.0492(12) Uani 1 1 d .
H16A H 0.0906 -0.0040 -0.1169 0.059 Uiso 1 1 calc R
C17 C 0.01249(19) 0.0227(7) -0.1321(2) 0.0624(15) Uani 1 1 d .
H17A H 0.0025 -0.0314 -0.1696 0.075 Uiso 1 1 calc R
C18 C -0.0245(2) 0.0831(7) -0.1086(2) 0.0612(15) Uani 1 1 d .
H18A H -0.0601 0.0690 -0.1296 0.073 Uiso 1 1 calc R
C19 C -0.00994(17) 0.1666(6) -0.0530(2) 0.0478(12) Uani 1 1 d .
C20 C 0.04500(16) 0.1868(5) -0.02453(19) 0.0366(10) Uani 1 1 d .
C21 C 0.06229(16) 0.2781(5) 0.03141(19) 0.0360(10) Uani 1 1 d .
C22 C 0.02511(18) 0.3399(6) 0.0588(2) 0.0463(12) Uani 1 1 d .
C23 C 0.0445(2) 0.4264(6) 0.1137(2) 0.0575(14) Uani 1 1 d .
H23A H 0.0213 0.4652 0.1339 0.069 Uiso 1 1 calc R
C24 C 0.0967(2) 0.4540(6) 0.1376(2) 0.0551(13) Uani 1 1 d .
H24A H 0.1096 0.5142 0.1736 0.066 Uiso 1 1 calc R
C25 C 0.13133(18) 0.3909(5) 0.10765(19) 0.0398(10) Uani 1 1 d .
H25A H 0.1673 0.4106 0.1246 0.048 Uiso 1 1 calc R
C26 C -0.04620(19) 0.2305(7) -0.0241(3) 0.0594(14) Uani 1 1 d .
H26A H -0.0822 0.2163 -0.0428 0.071 Uiso 1 1 calc R
C27 C -0.03029(18) 0.3101(7) 0.0290(3) 0.0584(14) Uani 1 1 d .
H27A H -0.0551 0.3471 0.0472 0.070 Uiso 1 1 calc R

loop_
_atom_site_aniso_label
_atom_site_aniso_U_11
_atom_site_aniso_U_22
_atom_site_aniso_U_33
_atom_site_aniso_U_23
_atom_site_aniso_U_13
_atom_site_aniso_U_12
Eu1 0.02758(11) 0.02691(12) 0.01414(10) 0.00153(8) 0.00541(7) -0.00559(9)
O1 0.0334(17) 0.0447(19) 0.0379(16) 0.0133(14) 0.0041(13) -0.0033(14)
O2 0.0430(17) 0.0351(17) 0.0314(14) 0.0140(13) 0.0076(13) -0.0055(14)
O3 0.0564(19) 0.0262(16) 0.0220(13) -0.0037(12) 0.0161(13) -0.0014(13)
O4 0.0593(19) 0.0297(17) 0.0206(13) 0.0020(12) 0.0147(13) 0.0013(14)
O5 0.0449(18) 0.0406(18) 0.0227(14) -0.0047(13) 0.0008(13) -0.0149(14)
O6 0.0457(17) 0.0412(17) 0.0225(13) -0.0017(12) 0.0166(13) -0.0122(14)
O1W 0.0550(18) 0.0371(18) 0.0239(13) -0.0015(12) 0.0168(13) -0.0091(14)
N1 0.0307(18) 0.037(2) 0.0329(18) -0.0009(16) 0.0054(15) -0.0075(16)
N2 0.036(2) 0.0304(19) 0.0342(19) 0.0048(16) 0.0121(16) 0.0013(15)
C1 0.036(2) 0.029(2) 0.025(2) 0.0021(17) 0.0108(18) -0.0001(18)
C2 0.037(3) 0.049(3) 0.043(3) 0.013(2) 0.007(2) -0.010(2)
C3 0.033(3) 0.067(4) 0.053(3) 0.015(3) -0.007(2) -0.017(2)
C4 0.038(3) 0.048(3) 0.035(2) 0.018(2) -0.002(2) -0.010(2)
C5 0.033(2) 0.029(2) 0.0132(17) -0.0012(15) 0.0083(16) -0.0069(17)
C6 0.029(2) 0.028(2) 0.0246(19) -0.0035(17) 0.0079(17) -0.0026(17)
C7 0.028(2) 0.024(2) 0.0218(18) -0.0008(16) 0.0083(16) -0.0020(16)
C8 0.030(2) 0.027(2) 0.0194(18) -0.0025(16) 0.0046(16) -0.0001(17)
C9 0.031(2) 0.026(2) 0.0194(18) 0.0009(16) 0.0087(15) 0.0016(17)
C10 0.046(3) 0.036(2) 0.024(2) 0.0058(18) 0.0137(19) -0.012(2)
C11 0.046(3) 0.035(3) 0.022(2) -0.0033(18) 0.0086(18) -0.016(2)
C12 0.030(2) 0.028(2) 0.0186(18) -0.0025(16) 0.0063(16) -0.0039(17)
C13 0.036(2) 0.030(2) 0.025(2) 0.0007(17) 0.0091(18) 0.0007(19)
C14 0.0244(19) 0.031(2) 0.0198(18) 0.0025(17) 0.0076(15) 0.0036(17)
C15 0.038(2) 0.022(2) 0.0206(18) -0.0016(16) 0.0058(17) -0.0028(18)
C16 0.039(3) 0.062(3) 0.044(3) -0.008(2) 0.007(2) -0.013(2)
C17 0.043(3) 0.081(4) 0.048(3) -0.011(3) -0.008(2) -0.008(3)
C18 0.036(3) 0.069(4) 0.066(4) 0.007(3) -0.005(3) -0.009(3)
C19 0.033(3) 0.047(3) 0.059(3) 0.018(2) 0.006(2) -0.001(2)
C20 0.035(2) 0.035(3) 0.040(2) 0.011(2) 0.010(2) -0.0030(19)
C21 0.038(2) 0.031(2) 0.043(2) 0.011(2) 0.019(2) 0.0030(19)
C22 0.049(3) 0.041(3) 0.056(3) 0.012(2) 0.028(2) 0.005(2)
C23 0.070(4) 0.051(3) 0.069(4) 0.001(3) 0.048(3) 0.009(3)
C24 0.070(4) 0.051(3) 0.050(3) -0.008(2) 0.026(3) 0.004(3)
C25 0.050(3) 0.033(3) 0.039(2) 0.001(2) 0.017(2) 0.000(2)
C26 0.031(3) 0.071(4) 0.075(4) 0.018(3) 0.014(3) -0.002(3)
C27 0.036(3) 0.067(4) 0.081(4) 0.022(3) 0.030(3) 0.011(2)

loop_
_atom_type_symbol
_atom_type_description
_atom_type_scat_dispersion_real
_atom_type_scat_dispersion_imag
_atom_type_scat_source
C C 0.0033 0.0016 'International Tables Vol C Tables 4.2.6.8 and 6.1.1.4'
H H 0.0000 0.0000 'International Tables Vol C Tables 4.2.6.8 and 6.1.1.4'
N N 0.0061 0.0033 'International Tables Vol C Tables 4.2.6.8 and 6.1.1.4'
O O 0.0106 0.0060 'International Tables Vol C Tables 4.2.6.8 and 6.1.1.4'
Eu Eu -0.1578 3.6682 'International Tables Vol C Tables 4.2.6.8 and 6.1.1.4'

loop_
_geom_angle_atom_site_label_1
_geom_angle_atom_site_label_2
_geom_angle_atom_site_label_3
_geom_angle
_geom_angle_site_symmetry_1
_geom_angle_site_symmetry_3
O5 Eu1 O1 74.84(10) 1_565 .
O5 Eu1 O3 87.58(9) 1_565 4
O1 Eu1 O3 82.20(9) . 4
O5 Eu1 O2 79.16(9) 1_565 7
O1 Eu1 O2 125.23(9) . 7
O3 Eu1 O2 143.76(9) 4 7
O5 Eu1 O6 123.17(9) 1_565 7_545
O1 Eu1 O6 82.61(10) . 7_545
O3 Eu1 O6 140.15(9) 4 7_545
O2 Eu1 O6 72.79(9) 7 7_545
O5 Eu1 O1W 143.72(10) 1_565 .
O1 Eu1 O1W 72.89(10) . .
O3 Eu1 O1W 72.12(8) 4 .
O2 Eu1 O1W 134.00(9) 7 .
O6 Eu1 O1W 68.24(9) 7_545 .
O5 Eu1 N1 138.86(11) 1_565 .
O1 Eu1 N1 146.27(10) . .
O3 Eu1 N1 95.62(10) 4 .
O2 Eu1 N1 74.29(10) 7 .
O6 Eu1 N1 77.77(10) 7_545 .
O1W Eu1 N1 74.43(10) . .
O5 Eu1 N2 80.99(10) 1_565 .
O1 Eu1 N2 141.68(10) . .
O3 Eu1 N2 67.33(9) 4 .
O2 Eu1 N2 77.29(10) 7 .
O6 Eu1 N2 135.71(10) 7_545 .
O1W Eu1 N2 115.94(10) . .
N1 Eu1 N2 63.00(10) . .
O5 Eu1 C15 104.14(9) 1_565 7_545
O1 Eu1 C15 75.95(9) . 7_545
O3 Eu1 C15 151.28(9) 4 7_545
O2 Eu1 C15 64.93(9) 7 7_545
O6 Eu1 C15 19.03(9) 7_545 7_545
O1W Eu1 C15 83.67(9) . 7_545
N1 Eu1 C15 92.43(10) . 7_545
N2 Eu1 C15 139.68(10) . 7_545
O5 Eu1 Eu1 51.11(7) 1_565 7
O1 Eu1 Eu1 62.06(7) . 7
O3 Eu1 Eu1 129.63(7) 4 7
O2 Eu1 Eu1 64.00(7) 7 7
O6 Eu1 Eu1 72.16(6) 7_545 7
O1W Eu1 Eu1 122.52(6) . 7
N1 Eu1 Eu1 133.93(7) . 7
N2 Eu1 Eu1 121.53(7) . 7
C15 Eu1 Eu1 53.21(7) 7_545 7
O5 Eu1 H1WB 136.4 1_565 .
O1 Eu1 H1WB 61.6 . .
O3 Eu1 H1WB 84.6 4 .
O2 Eu1 H1WB 127.5 7 .
O6 Eu1 H1WB 55.8 7_545 .
O1W Eu1 H1WB 17.4 . .
N1 Eu1 H1WB 84.6 . .
N2 Eu1 H1WB 133.2 . .
C15 Eu1 H1WB 68.7 7_545 .
Eu1 Eu1 H1WB 105.2 7 .
C13 O1 Eu1 139.0(3) . .
C13 O2 Eu1 139.8(3) . 7
C14 O3 Eu1 137.3(2) . 4_545
C15 O5 Eu1 163.0(3) . 1_545
C15 O6 Eu1 122.3(2) . 7_545
Eu1 O1W H1WA 108.7 . .
Eu1 O1W H1WB 101.3 . .
H1WA O1W H1WB 103.8 . .
C16 N1 C20 117.9(4) . .
C16 N1 Eu1 121.7(3) . .
C20 N1 Eu1 120.2(3) . .
C25 N2 C21 118.1(4) . .
C25 N2 Eu1 122.0(3) . .
C21 N2 Eu1 118.6(3) . .
C2 C1 C6 119.5(4) . .
C2 C1 C13 119.9(4) . .
C6 C1 C13 120.6(4) . .
C1 C2 C3 119.1(4) . .
C1 C2 H2A 120.4 . .
C3 C2 H2A 120.4 . .
C4 C3 C2 120.2(4) . .
C4 C3 H3A 119.9 . .
C2 C3 H3A 119.9 . .
C3 C4 C5 121.1(4) . .
C3 C4 H4A 119.5 . .
C5 C4 H4A 119.5 . .
C6 C5 C4 118.5(4) . .
C6 C5 C7 123.3(3) . .
C4 C5 C7 118.2(3) . .
C5 C6 C1 121.5(4) . .
C5 C6 H6A 119.2 . .
C1 C6 H6A 119.2 . .
C8 C7 C12 117.8(3) . .
C8 C7 C5 117.6(3) . .
C12 C7 C5 124.6(3) . .
C9 C8 C7 122.5(3) . .
C9 C8 H8A 118.7 . .
C7 C8 H8A 118.7 . .
C8 C9 C10 119.0(3) . .
C8 C9 C14 121.7(3) . .
C10 C9 C14 119.3(3) . .
C11 C10 C9 119.9(4) . .
C11 C10 H10A 120.1 . .
C9 C10 H10A 120.1 . .
C10 C11 C12 121.1(4) . .
C10 C11 H11A 119.4 . .
C12 C11 H11A 119.4 . .
C11 C12 C7 119.5(3) . .
C11 C12 C15 115.8(3) . .
C7 C12 C15 124.7(3) . .
O1 C13 O2 125.8(4) . .
O1 C13 C1 117.2(3) . .
O2 C13 C1 117.0(4) . .
O4 C14 O3 125.3(3) . .
O4 C14 C9 118.5(3) . .
O3 C14 C9 116.2(3) . .
O6 C15 O5 124.2(3) . .
O6 C15 C12 118.3(3) . .
O5 C15 C12 117.4(3) . .
O6 C15 Eu1 38.66(17) . 7_545
O5 C15 Eu1 86.9(2) . 7_545
C12 C15 Eu1 151.8(2) . 7_545
N1 C16 C17 122.4(5) . .
N1 C16 H16A 118.8 . .
C17 C16 H16A 118.8 . .
C18 C17 C16 119.9(5) . .
C18 C17 H17A 120.0 . .
C16 C17 H17A 120.0 . .
C17 C18 C19 120.4(5) . .
C17 C18 H18A 119.8 . .
C19 C18 H18A 119.8 . .
C18 C19 C20 116.4(4) . .
C18 C19 C26 124.2(5) . .
C20 C19 C26 119.4(5) . .
N1 C20 C19 122.7(4) . .
N1 C20 C21 118.4(4) . .
C19 C20 C21 118.9(4) . .
N2 C21 C22 121.8(4) . .
N2 C21 C20 118.1(4) . .
C22 C21 C20 120.1(4) . .
C23 C22 C21 117.4(4) . .
C23 C22 C27 124.0(5) . .
C21 C22 C27 118.7(5) . .
C24 C23 C22 120.4(4) . .
C24 C23 H23A 119.8 . .
C22 C23 H23A 119.8 . .
C23 C24 C25 119.2(5) . .
C23 C24 H24A 120.4 . .
C25 C24 H24A 120.4 . .
N2 C25 C24 123.1(4) . .
N2 C25 H25A 118.5 . .
C24 C25 H25A 118.5 . .
C27 C26 C19 122.0(5) . .
C27 C26 H26A 119.0 . .
C19 C26 H26A 119.0 . .
C26 C27 C22 120.9(5) . .
C26 C27 H27A 119.6 . .
C22 C27 H27A 119.6 . .

loop_
_geom_bond_atom_site_label_1
_geom_bond_atom_site_label_2
_geom_bond_distance
_geom_bond_site_symmetry_2
Eu1 O5 2.320(3) 1_565
Eu1 O1 2.363(3) .
Eu1 O3 2.368(2) 4
Eu1 O2 2.370(3) 7
Eu1 O6 2.391(2) 7_545
Eu1 O1W 2.469(3) .
Eu1 N1 2.594(3) .
Eu1 N2 2.611(3) .
Eu1 C15 3.235(3) 7_545
Eu1 Eu1 4.3435(4) 7
Eu1 H1WB 2.7613 .
O1 C13 1.251(4) .
O2 C13 1.251(4) .
O2 Eu1 2.370(3) 7
O3 C14 1.266(4) .
O3 Eu1 2.368(2) 4_545
O4 C14 1.243(4) .
O5 C15 1.251(4) .
O5 Eu1 2.320(3) 1_545
O6 C15 1.248(4) .
O6 Eu1 2.391(2) 7_545
O1W H1WA 0.8498 .
O1W H1WB 0.8434 .
N1 C16 1.328(5) .
N1 C20 1.351(5) .
N2 C25 1.319(5) .
N2 C21 1.372(5) .
C1 C2 1.383(5) .
C1 C6 1.392(5) .
C1 C13 1.503(5) .
C2 C3 1.384(6) .
C2 H2A 0.9300 .
C3 C4 1.377(6) .
C3 H3A 0.9300 .
C4 C5 1.381(5) .
C4 H4A 0.9300 .
C5 C6 1.365(5) .
C5 C7 1.508(5) .
C6 H6A 0.9300 .
C7 C8 1.397(5) .
C7 C12 1.411(5) .
C8 C9 1.375(5) .
C8 H8A 0.9300 .
C9 C10 1.393(5) .
C9 C14 1.499(5) .
C10 C11 1.380(5) .
C10 H10A 0.9300 .
C11 C12 1.394(5) .
C11 H11A 0.9300 .
C12 C15 1.513(5) .
C15 Eu1 3.235(3) 7_545
C16 C17 1.387(6) .
C16 H16A 0.9300 .
C17 C18 1.347(7) .
C17 H17A 0.9300 .
C18 C19 1.390(7) .
C18 H18A 0.9300 .
C19 C20 1.419(6) .
C19 C26 1.420(7) .
C20 C21 1.431(6) .
C21 C22 1.410(6) .
C22 C23 1.397(7) .
C22 C27 1.445(7) .
C23 C24 1.348(7) .
C23 H23A 0.9300 .
C24 C25 1.398(6) .
C24 H24A 0.9300 .
C25 H25A 0.9300 .
C26 C27 1.330(7) .
C26 H26A 0.9300 .
C27 H27A 0.9300 .
